data_7717860
loop_
_publ_author_name
'Dodonov, Vladimir Alekseevich'
'Kryuchenkova, Alina A.'
'Kushnerova, Olga A.'
'Baranov, Evgeny V.'
'Zhao, Yanxia'
'Osmanov, Vladimir K.'
'Fedushkin, Igor Leonidovich'

_publ_section_title
;
 Cooperative and Non-Cooperative Additions Involving Silicon Atom and
 Redox-active Ligand
;
_journal_name_full 'Dalton Transactions'
_journal_paper_doi 10.1039/D4DT03409K
_journal_year 2025
_chemical_formula_sum 'C50 H50 N2 Si'
_chemical_formula_weight 707.01
_space_group_crystal_system monoclinic
_space_group_IT_number 14
_space_group_name_Hall '-P 2yn'
_space_group_name_H-M_alt 'P 1 21/n 1'
_atom_sites_solution_hydrogens geom
_atom_sites_solution_primary dual
_atom_sites_solution_secondary difmap
_audit_creation_method SHELXL-2018/3
_audit_update_record
;
2024-10-31 deposited with the CCDC.	2025-01-22 downloaded from the CCDC.
;
_cell_angle_alpha 90
_cell_angle_beta 99.055(2)
_cell_angle_gamma 90
_cell_formula_units_Z 4
_cell_length_a 15.5811(3)
_cell_length_b 16.4451(4)
_cell_length_c 16.0981(3)
_cell_measurement_reflns_used 10104
_cell_measurement_temperature 100(2)
_cell_measurement_theta_max 27.4530
_cell_measurement_theta_min 1.8730
_cell_volume 4073.46(15)
_computing_cell_refinement 'CrysAlisPro 1.171.42.76a (Rigaku OD, 2022)'
_computing_data_collection 'CrysAlisPro 1.171.42.76a (Rigaku OD, 2022)'
_computing_data_reduction 'CrysAlisPro 1.171.42.76a (Rigaku OD, 2022)'
_computing_structure_refinement SHELXL-2018/3
_computing_structure_solution SHELXT-2014/5
_diffrn_ambient_temperature 100(2)
_diffrn_detector_area_resol_mean 16.0704
_diffrn_measured_fraction_theta_full 1.000
_diffrn_measured_fraction_theta_max 0.999
_diffrn_measurement_device_type 'Xcalibur, Eos'
_diffrn_measurement_method '\w scans'
_diffrn_radiation_type MoK\a
_diffrn_radiation_wavelength 0.71073
_diffrn_reflns_av_R_equivalents 0.0339
_diffrn_reflns_av_unetI/netI 0.0405
_diffrn_reflns_Laue_measured_fraction_full 1.000
_diffrn_reflns_Laue_measured_fraction_max 0.999
_diffrn_reflns_limit_h_max 20
_diffrn_reflns_limit_h_min -20
_diffrn_reflns_limit_k_max 21
_diffrn_reflns_limit_k_min -21
_diffrn_reflns_limit_l_max 19
_diffrn_reflns_limit_l_min -20
_diffrn_reflns_number 30457
_diffrn_reflns_point_group_measured_fraction_full 1.000
_diffrn_reflns_point_group_measured_fraction_max 0.999
_diffrn_reflns_theta_full 25.242
_diffrn_reflns_theta_max 27.484
_diffrn_reflns_theta_min 1.812
_diffrn_source 'fine-focus sealed X-ray tube'
_exptl_absorpt_coefficient_mu 0.094
_exptl_absorpt_correction_T_max 0.971
_exptl_absorpt_correction_T_min 0.961
_exptl_absorpt_correction_type analytical
_exptl_absorpt_process_details
;
CrysAlisPro 1.171.42.76a (Rigaku Oxford Diffraction, 2022)
Analytical numeric absorption correction using a multifaceted crystal
model based on expressions derived by R.C. Clark & J.S. Reid.
(Clark, R. C. & Reid, J. S. (1995). Acta Cryst. A51, 887-897)
Empirical absorption correction using spherical harmonics,
implemented in SCALE3 ABSPACK scaling algorithm.
;
_exptl_crystal_colour black
_exptl_crystal_density_diffrn 1.153
_exptl_crystal_description prism
_exptl_crystal_F_000 1512
_exptl_crystal_size_max 0.550
_exptl_crystal_size_mid 0.480
_exptl_crystal_size_min 0.410
_refine_diff_density_max 0.410
_refine_diff_density_min -0.356
_refine_diff_density_rms 0.047
_refine_ls_extinction_method none
_refine_ls_goodness_of_fit_ref 1.022
_refine_ls_hydrogen_treatment constr
_refine_ls_matrix_type full
_refine_ls_number_parameters 504
_refine_ls_number_reflns 9350
_refine_ls_number_restraints 15
_refine_ls_restrained_S_all 1.024
_refine_ls_R_factor_all 0.0761
_refine_ls_R_factor_gt 0.0500
_refine_ls_shift/su_max 0.001
_refine_ls_shift/su_mean 0.000
_refine_ls_structure_factor_coef Fsqd
_refine_ls_weighting_details 'w=1/[\s^2^(Fo^2^)+(0.0566P)^2^+1.7257P] where P=(Fo^2^+2Fc^2^)/3'
_refine_ls_weighting_scheme calc
_refine_ls_wR_factor_gt 0.1193
_refine_ls_wR_factor_ref 0.1364
_reflns_Friedel_coverage 0.000
_reflns_number_gt 6841
_reflns_number_total 9350
_reflns_threshold_expression 'I > 2\s(I)'
_cod_data_source_file d4dt03409k3.cif
_cod_data_source_block sibianphccph
_cod_original_cell_volume 4073.45(15)
_cod_original_sg_symbol_H-M 'P 21/n'
_cod_database_code 7717860
_shelx_shelxl_version_number 2018/3
_shelx_space_group_comment
;
The symmetry employed for this shelxl refinement is uniquely defined
by the following loop, which should always be used as a source of
symmetry information in preference to the above space-group names.
They are only intended as comments.
;
_shelx_estimated_absorpt_t_min 0.950
_shelx_estimated_absorpt_t_max 0.963
_oxdiff_exptl_absorpt_empirical_full_min 0.920
_oxdiff_exptl_absorpt_empirical_full_max 1.181
_oxdiff_exptl_absorpt_empirical_details
;
Empirical correction (ABSPACK) includes:
- Absorption correction using spherical harmonics
- Frame scaling
;

loop_
_space_group_symop_operation_xyz
'x, y, z'
'-x+1/2, y+1/2, -z+1/2'
'-x, -y, -z'
'x-1/2, -y-1/2, z-1/2'

loop_
_atom_site_label
_atom_site_type_symbol
_atom_site_fract_x
_atom_site_fract_y
_atom_site_fract_z
_atom_site_U_iso_or_equiv
_atom_site_adp_type
_atom_site_occupancy
_atom_site_site_symmetry_order
_atom_site_calc_flag
_atom_site_refinement_flags_posn
_atom_site_refinement_flags_adp
_atom_site_refinement_flags_occupancy
_atom_site_disorder_assembly
_atom_site_disorder_group
Si1 Si 0.50348(3) 0.26915(3) 0.26009(3) 0.02321(11) Uani 1 1 d . . . . .
N1 N 0.58846(8) 0.32290(8) 0.31736(8) 0.0236(3) Uani 1 1 d D . . . .
N2 N 0.46838(8) 0.23067(8) 0.34925(8) 0.0235(3) Uani 1 1 d . . . . .
C1 C 0.58912(10) 0.30884(10) 0.40314(10) 0.0237(3) Uani 1 1 d . . . . .
C2 C 0.52452(10) 0.25895(10) 0.42061(10) 0.0229(3) Uani 1 1 d . . . . .
C3 C 0.53139(10) 0.24758(10) 0.51149(10) 0.0239(3) Uani 1 1 d . . . . .
C4 C 0.60594(10) 0.29452(10) 0.54543(10) 0.0249(3) Uani 1 1 d . . . . .
C5 C 0.64396(10) 0.33319(10) 0.48122(10) 0.0259(3) Uani 1 1 d . . . . .
C6 C 0.71605(12) 0.38064(11) 0.50426(12) 0.0356(4) Uani 1 1 d . . . . .
H6A H 0.743161 0.407667 0.463130 0.043 Uiso 1 1 calc R U . . .
C7 C 0.74944(13) 0.38839(13) 0.59200(12) 0.0424(5) Uani 1 1 d . . . . .
H7A H 0.799900 0.420593 0.608301 0.051 Uiso 1 1 calc R U . . .
C8 C 0.71180(13) 0.35143(11) 0.65336(12) 0.0377(4) Uani 1 1 d . . . . .
H8A H 0.735903 0.358434 0.710886 0.045 Uiso 1 1 calc R U . . .
C9 C 0.63631(11) 0.30237(10) 0.63074(10) 0.0291(4) Uani 1 1 d . . . . .
C10 C 0.58856(12) 0.26088(11) 0.68627(11) 0.0332(4) Uani 1 1 d . . . . .
H10A H 0.606456 0.264212 0.745378 0.040 Uiso 1 1 calc R U . . .
C11 C 0.51670(12) 0.21610(11) 0.65423(11) 0.0324(4) Uani 1 1 d . . . . .
H11A H 0.485566 0.189108 0.692350 0.039 Uiso 1 1 calc R U . . .
C12 C 0.48658(11) 0.20823(10) 0.56614(11) 0.0285(4) Uani 1 1 d . . . . .
H12A H 0.436697 0.176490 0.545965 0.034 Uiso 1 1 calc R U . . .
C13 C 0.6319(2) 0.38952(13) 0.2881(3) 0.0270(6) Uani 0.765(8) 1 d DG . P A 1
C14 C 0.5977(2) 0.46734(16) 0.29108(16) 0.0334(6) Uani 0.765(8) 1 d DG . P A 1
C15 C 0.6440(3) 0.53399(12) 0.26873(16) 0.0468(9) Uani 0.765(8) 1 d G . P A 1
H15A H 0.620623 0.587184 0.270757 0.056 Uiso 0.765(8) 1 calc R U P A 1
C16 C 0.7244(2) 0.52282(18) 0.2434(2) 0.0556(12) Uani 0.765(8) 1 d G . P A 1
H16A H 0.756068 0.568374 0.228148 0.067 Uiso 0.765(8) 1 calc R U P A 1
C17 C 0.7586(2) 0.4450(2) 0.2405(3) 0.0531(10) Uani 0.765(8) 1 d G . P A 1
H17A H 0.813628 0.437360 0.223156 0.064 Uiso 0.765(8) 1 calc R U P A 1
C18 C 0.7124(2) 0.37834(16) 0.2628(3) 0.0375(6) Uani 0.765(8) 1 d DG . P A 1
C19 C 0.5076(3) 0.48232(19) 0.3163(2) 0.0447(8) Uani 0.765(8) 1 d D . P A 1
H19A H 0.483447 0.428096 0.328595 0.054 Uiso 0.765(8) 1 calc R U P A 1
C20 C 0.4445(3) 0.5204(3) 0.2444(3) 0.0582(11) Uani 0.765(8) 1 d D . P A 1
H20A H 0.438313 0.484330 0.195287 0.087 Uiso 0.765(8) 1 calc R U P A 1
H20B H 0.467102 0.573140 0.229582 0.087 Uiso 0.765(8) 1 calc R U P A 1
H20C H 0.387726 0.527938 0.262148 0.087 Uiso 0.765(8) 1 calc R U P A 1
C21 C 0.5126(3) 0.5336(3) 0.3960(2) 0.0592(11) Uani 0.765(8) 1 d D . P A 1
H21A H 0.554029 0.508871 0.441101 0.089 Uiso 0.765(8) 1 calc R U P A 1
H21B H 0.455081 0.536122 0.413265 0.089 Uiso 0.765(8) 1 calc R U P A 1
H21C H 0.531932 0.588691 0.384936 0.089 Uiso 0.765(8) 1 calc R U P A 1
C22 C 0.7473(6) 0.2909(3) 0.2573(4) 0.0465(8) Uani 0.765(8) 1 d D . P A 1
H22A H 0.702217 0.254114 0.274587 0.056 Uiso 0.765(8) 1 calc R U P A 1
C23 C 0.7624(3) 0.2612(4) 0.1694(3) 0.0556(12) Uani 0.765(8) 1 d D . P A 1
H23A H 0.708691 0.267705 0.129177 0.083 Uiso 0.765(8) 1 calc R U P A 1
H23B H 0.779071 0.203651 0.172692 0.083 Uiso 0.765(8) 1 calc R U P A 1
H23C H 0.808820 0.293259 0.150869 0.083 Uiso 0.765(8) 1 calc R U P A 1
C24 C 0.8321(8) 0.2734(14) 0.3184(6) 0.0818(19) Uani 0.765(8) 1 d D . P A 1
H24A H 0.823369 0.285751 0.376053 0.123 Uiso 0.765(8) 1 calc R U P A 1
H24B H 0.878989 0.307398 0.303486 0.123 Uiso 0.765(8) 1 calc R U P A 1
H24C H 0.847558 0.215928 0.314467 0.123 Uiso 0.765(8) 1 calc R U P A 1
C13' C 0.6474(7) 0.3856(6) 0.2933(10) 0.0270(6) Uani 0.235(8) 1 d DG . P A 2
C14' C 0.6269(6) 0.4677(6) 0.2964(6) 0.0334(6) Uani 0.235(8) 1 d DG . P A 2
C15' C 0.6809(7) 0.5256(5) 0.2687(6) 0.0468(9) Uani 0.235(8) 1 d G . P A 2
H15B H 0.666866 0.581693 0.270872 0.056 Uiso 0.235(8) 1 calc R U P A 2
C16' C 0.7553(7) 0.5014(7) 0.2379(7) 0.0556(12) Uani 0.235(8) 1 d G . P A 2
H16B H 0.792219 0.541001 0.218936 0.067 Uiso 0.235(8) 1 calc R U P A 2
C17' C 0.7758(7) 0.4193(7) 0.2347(10) 0.0531(10) Uani 0.235(8) 1 d G . P A 2
H17B H 0.826695 0.402797 0.213663 0.064 Uiso 0.235(8) 1 calc R U P A 2
C18' C 0.7218(9) 0.3614(5) 0.2625(12) 0.0375(6) Uani 0.235(8) 1 d DG . P A 2
C19' C 0.5387(7) 0.4933(7) 0.3182(8) 0.0447(8) Uani 0.235(8) 1 d D . P A 2
H19B H 0.510440 0.443671 0.337525 0.054 Uiso 0.235(8) 1 calc R U P A 2
C20' C 0.4759(9) 0.5296(11) 0.2439(11) 0.0582(11) Uani 0.235(8) 1 d D . P A 2
H20D H 0.467934 0.490824 0.197103 0.087 Uiso 0.235(8) 1 calc R U P A 2
H20E H 0.500069 0.580382 0.225851 0.087 Uiso 0.235(8) 1 calc R U P A 2
H20F H 0.419614 0.540518 0.261662 0.087 Uiso 0.235(8) 1 calc R U P A 2
C21' C 0.5533(10) 0.5533(9) 0.3924(8) 0.0592(11) Uani 0.235(8) 1 d D . P A 2
H21D H 0.585835 0.526306 0.441784 0.089 Uiso 0.235(8) 1 calc R U P A 2
H21E H 0.496970 0.571610 0.405310 0.089 Uiso 0.235(8) 1 calc R U P A 2
H21F H 0.586313 0.600343 0.377343 0.089 Uiso 0.235(8) 1 calc R U P A 2
C22' C 0.756(2) 0.2750(10) 0.2562(14) 0.0465(8) Uani 0.235(8) 1 d D . P A 2
H22B H 0.710763 0.232429 0.259031 0.056 Uiso 0.235(8) 1 calc R U P A 2
C23' C 0.7779(12) 0.2868(14) 0.1668(13) 0.0556(12) Uani 0.235(8) 1 d D . P A 2
H23D H 0.724267 0.297374 0.127523 0.083 Uiso 0.235(8) 1 calc R U P A 2
H23E H 0.805667 0.237521 0.149444 0.083 Uiso 0.235(8) 1 calc R U P A 2
H23F H 0.817499 0.333043 0.166500 0.083 Uiso 0.235(8) 1 calc R U P A 2
C24' C 0.829(3) 0.274(5) 0.333(2) 0.0818(19) Uani 0.235(8) 1 d D . P A 2
H24D H 0.802590 0.277878 0.384764 0.123 Uiso 0.235(8) 1 calc R U P A 2
H24E H 0.867100 0.321039 0.330275 0.123 Uiso 0.235(8) 1 calc R U P A 2
H24F H 0.862043 0.223926 0.333689 0.123 Uiso 0.235(8) 1 calc R U P A 2
C25 C 0.39071(10) 0.18728(11) 0.35996(10) 0.0266(4) Uani 1 1 d . . . . .
C26 C 0.32263(11) 0.23054(12) 0.38730(11) 0.0323(4) Uani 1 1 d . . . . .
C27 C 0.25112(12) 0.18580(14) 0.40331(13) 0.0440(5) Uani 1 1 d . . . . .
H27A H 0.204127 0.213148 0.422311 0.053 Uiso 1 1 calc R U . . .
C28 C 0.24705(13) 0.10267(15) 0.39219(13) 0.0502(6) Uani 1 1 d . . . . .
H28A H 0.198045 0.073349 0.404506 0.060 Uiso 1 1 calc R U . . .
C29 C 0.31379(13) 0.06199(13) 0.36327(12) 0.0433(5) Uani 1 1 d . . . . .
H29A H 0.309800 0.004854 0.354863 0.052 Uiso 1 1 calc R U . . .
C30 C 0.38690(11) 0.10330(11) 0.34621(11) 0.0318(4) Uani 1 1 d . . . . .
C31 C 0.32535(12) 0.32231(12) 0.39762(12) 0.0377(4) Uani 1 1 d . . . . .
H31A H 0.387686 0.338941 0.402652 0.045 Uiso 1 1 calc R U . . .
C32 C 0.2776(2) 0.36349(15) 0.32019(17) 0.0717(8) Uani 1 1 d . . . . .
H32A H 0.301747 0.345365 0.270664 0.108 Uiso 1 1 calc R U . . .
H32B H 0.284232 0.422558 0.326169 0.108 Uiso 1 1 calc R U . . .
H32C H 0.215806 0.349305 0.313420 0.108 Uiso 1 1 calc R U . . .
C33 C 0.2931(2) 0.35148(18) 0.47691(19) 0.0843(10) Uani 1 1 d . . . . .
H33A H 0.326072 0.324382 0.526043 0.126 Uiso 1 1 calc R U . . .
H33B H 0.231255 0.338417 0.473344 0.126 Uiso 1 1 calc R U . . .
H33C H 0.301171 0.410446 0.482420 0.126 Uiso 1 1 calc R U . . .
C34 C 0.46136(14) 0.05884(11) 0.31590(12) 0.0401(4) Uani 1 1 d . . . . .
H34A H 0.491217 0.098455 0.282941 0.048 Uiso 1 1 calc R U . . .
C35 C 0.43257(19) -0.01271(14) 0.25860(15) 0.0687(8) Uani 1 1 d . . . . .
H35A H 0.482259 -0.033387 0.234478 0.103 Uiso 1 1 calc R U . . .
H35B H 0.386930 0.004963 0.213222 0.103 Uiso 1 1 calc R U . . .
H35C H 0.409958 -0.055873 0.291133 0.103 Uiso 1 1 calc R U . . .
C36 C 0.52756(14) 0.03015(17) 0.38935(16) 0.0636(7) Uani 1 1 d . . . . .
H36A H 0.547993 0.076669 0.425119 0.095 Uiso 1 1 calc R U . . .
H36B H 0.576896 0.005079 0.368113 0.095 Uiso 1 1 calc R U . . .
H36C H 0.500576 -0.009836 0.422283 0.095 Uiso 1 1 calc R U . . .
C37 C 0.50202(10) 0.22588(10) 0.15863(10) 0.0274(4) Uani 1 1 d . . . . .
C38 C 0.44802(10) 0.29197(10) 0.15689(10) 0.0268(3) Uani 1 1 d . . . . .
C39 C 0.52757(11) 0.17020(11) 0.09596(11) 0.0316(4) Uani 1 1 d . . . . .
C40 C 0.58570(12) 0.10784(13) 0.12231(12) 0.0402(5) Uani 1 1 d . . . . .
H40A H 0.607505 0.102187 0.180535 0.048 Uiso 1 1 calc R U . . .
C41 C 0.61247(13) 0.05398(15) 0.06597(14) 0.0522(6) Uani 1 1 d . . . . .
H41A H 0.651912 0.011536 0.085453 0.063 Uiso 1 1 calc R U . . .
C42 C 0.58202(15) 0.06186(17) -0.01815(15) 0.0611(7) Uani 1 1 d . . . . .
H42A H 0.600315 0.024943 -0.057249 0.073 Uiso 1 1 calc R U . . .
C43 C 0.52504(18) 0.12322(18) -0.04582(14) 0.0684(8) Uani 1 1 d . . . . .
H43A H 0.504466 0.128831 -0.104297 0.082 Uiso 1 1 calc R U . . .
C44 C 0.49716(15) 0.17697(15) 0.01023(13) 0.0512(6) Uani 1 1 d . . . . .
H44A H 0.457067 0.218726 -0.009829 0.061 Uiso 1 1 calc R U . . .
C45 C 0.39274(11) 0.33806(11) 0.09041(10) 0.0290(4) Uani 1 1 d . . . . .
C46 C 0.42854(13) 0.38786(13) 0.03540(12) 0.0422(5) Uani 1 1 d . . . . .
H46A H 0.489880 0.391044 0.038894 0.051 Uiso 1 1 calc R U . . .
C47 C 0.37493(16) 0.43340(14) -0.02515(13) 0.0518(6) Uani 1 1 d . . . . .
H47A H 0.399940 0.467625 -0.062442 0.062 Uiso 1 1 calc R U . . .
C48 C 0.28619(15) 0.42881(14) -0.03090(13) 0.0481(5) Uani 1 1 d . . . . .
H48A H 0.249974 0.460245 -0.071813 0.058 Uiso 1 1 calc R U . . .
C49 C 0.24978(13) 0.37905(14) 0.02219(13) 0.0459(5) Uani 1 1 d . . . . .
H49A H 0.188356 0.375297 0.017417 0.055 Uiso 1 1 calc R U . . .
C50 C 0.30257(12) 0.33402(12) 0.08304(12) 0.0368(4) Uani 1 1 d . . . . .
H50A H 0.276851 0.300075 0.120065 0.044 Uiso 1 1 calc R U . . .

loop_
_atom_site_aniso_label
_atom_site_aniso_U_11
_atom_site_aniso_U_22
_atom_site_aniso_U_33
_atom_site_aniso_U_23
_atom_site_aniso_U_13
_atom_site_aniso_U_12
Si1 0.0219(2) 0.0255(2) 0.0214(2) -0.00202(18) 0.00079(16) 0.00061(17)
N1 0.0243(6) 0.0254(7) 0.0203(6) -0.0005(6) 0.0011(5) -0.0022(5)
N2 0.0212(6) 0.0250(7) 0.0231(6) -0.0004(6) -0.0002(5) -0.0011(5)
C1 0.0255(8) 0.0228(8) 0.0219(7) -0.0014(6) 0.0011(6) 0.0020(6)
C2 0.0230(7) 0.0232(8) 0.0214(7) -0.0007(6) 0.0001(6) 0.0028(6)
C3 0.0237(7) 0.0227(8) 0.0244(8) 0.0001(6) 0.0013(6) 0.0057(6)
C4 0.0274(8) 0.0217(8) 0.0247(8) -0.0010(7) 0.0009(6) 0.0044(6)
C5 0.0294(8) 0.0225(8) 0.0243(8) -0.0010(7) -0.0008(6) 0.0010(6)
C6 0.0405(10) 0.0342(10) 0.0298(9) -0.0010(8) -0.0016(7) -0.0106(8)
C7 0.0463(11) 0.0408(11) 0.0355(10) -0.0039(9) -0.0079(8) -0.0143(9)
C8 0.0466(11) 0.0353(10) 0.0270(9) -0.0047(8) -0.0078(8) -0.0012(8)
C9 0.0354(9) 0.0257(8) 0.0243(8) 0.0001(7) -0.0012(7) 0.0066(7)
C10 0.0399(10) 0.0333(9) 0.0244(8) 0.0025(8) -0.0007(7) 0.0105(8)
C11 0.0357(9) 0.0342(10) 0.0279(9) 0.0083(8) 0.0064(7) 0.0079(7)
C12 0.0261(8) 0.0293(9) 0.0295(9) 0.0047(7) 0.0023(7) 0.0039(7)
C13 0.0247(14) 0.0339(10) 0.0194(10) 0.0023(8) -0.0058(12) -0.0088(9)
C14 0.0315(18) 0.0312(10) 0.0324(11) 0.0045(9) -0.0109(13) -0.0108(13)
C15 0.055(2) 0.0375(13) 0.0401(12) 0.0119(11) -0.0160(17) -0.0196(15)
C16 0.059(3) 0.068(2) 0.0352(13) 0.0159(16) -0.0054(17) -0.039(2)
C17 0.0431(19) 0.081(3) 0.0357(13) 0.007(2) 0.0065(13) -0.0278(18)
C18 0.0316(13) 0.0560(17) 0.0239(9) 0.0017(16) 0.0015(10) -0.0120(13)
C19 0.041(2) 0.0225(13) 0.0693(16) 0.0033(12) 0.0055(17) 0.0001(14)
C20 0.048(3) 0.0472(19) 0.0723(18) -0.0175(15) -0.014(2) 0.007(2)
C21 0.067(3) 0.059(2) 0.0501(15) 0.0112(16) 0.0035(19) 0.026(2)
C22 0.027(2) 0.074(3) 0.0405(11) -0.0074(18) 0.0123(10) 0.007(2)
C23 0.031(2) 0.095(4) 0.0419(13) -0.013(2) 0.0090(14) -0.0112(18)
C24 0.063(2) 0.141(3) 0.038(4) -0.014(5) -0.003(3) 0.033(2)
C13' 0.0247(14) 0.0339(10) 0.0194(10) 0.0023(8) -0.0058(12) -0.0088(9)
C14' 0.0315(18) 0.0312(10) 0.0324(11) 0.0045(9) -0.0109(13) -0.0108(13)
C15' 0.055(2) 0.0375(13) 0.0401(12) 0.0119(11) -0.0160(17) -0.0196(15)
C16' 0.059(3) 0.068(2) 0.0352(13) 0.0159(16) -0.0054(17) -0.039(2)
C17' 0.0431(19) 0.081(3) 0.0357(13) 0.007(2) 0.0065(13) -0.0278(18)
C18' 0.0316(13) 0.0560(17) 0.0239(9) 0.0017(16) 0.0015(10) -0.0120(13)
C19' 0.041(2) 0.0225(13) 0.0693(16) 0.0033(12) 0.0055(17) 0.0001(14)
C20' 0.048(3) 0.0472(19) 0.0723(18) -0.0175(15) -0.014(2) 0.007(2)
C21' 0.067(3) 0.059(2) 0.0501(15) 0.0112(16) 0.0035(19) 0.026(2)
C22' 0.027(2) 0.074(3) 0.0405(11) -0.0074(18) 0.0123(10) 0.007(2)
C23' 0.031(2) 0.095(4) 0.0419(13) -0.013(2) 0.0090(14) -0.0112(18)
C24' 0.063(2) 0.141(3) 0.038(4) -0.014(5) -0.003(3) 0.033(2)
C25 0.0218(7) 0.0328(9) 0.0231(8) 0.0035(7) -0.0028(6) -0.0032(7)
C26 0.0231(8) 0.0447(10) 0.0283(9) 0.0088(8) 0.0009(6) 0.0024(7)
C27 0.0242(9) 0.0666(14) 0.0408(11) 0.0160(11) 0.0042(8) -0.0001(9)
C28 0.0328(10) 0.0725(16) 0.0426(11) 0.0206(11) -0.0026(8) -0.0210(10)
C29 0.0478(11) 0.0415(11) 0.0360(10) 0.0103(9) -0.0082(9) -0.0183(9)
C30 0.0365(9) 0.0321(9) 0.0239(8) 0.0036(7) -0.0042(7) -0.0061(7)
C31 0.0300(9) 0.0424(11) 0.0412(10) 0.0052(9) 0.0076(8) 0.0109(8)
C32 0.095(2) 0.0455(14) 0.0637(16) 0.0143(13) -0.0208(14) 0.0069(13)
C33 0.122(3) 0.0664(18) 0.076(2) 0.0013(16) 0.0521(19) 0.0253(18)
C34 0.0594(12) 0.0262(9) 0.0361(10) -0.0025(8) 0.0116(9) -0.0032(9)
C35 0.102(2) 0.0447(13) 0.0453(13) -0.0162(11) -0.0314(13) 0.0251(13)
C36 0.0400(11) 0.0826(18) 0.0614(15) -0.0388(14) -0.0131(10) 0.0170(12)
C37 0.0245(8) 0.0314(9) 0.0254(8) -0.0036(7) 0.0007(6) -0.0036(7)
C38 0.0249(8) 0.0313(9) 0.0233(8) -0.0001(7) 0.0007(6) -0.0051(7)
C39 0.0267(8) 0.0375(10) 0.0299(9) -0.0095(8) 0.0019(7) -0.0047(7)
C40 0.0313(9) 0.0518(12) 0.0359(10) -0.0130(9) 0.0004(8) 0.0048(8)
C41 0.0362(10) 0.0632(14) 0.0550(13) -0.0245(12) 0.0007(9) 0.0129(10)
C42 0.0548(13) 0.0762(17) 0.0504(13) -0.0344(13) 0.0026(11) 0.0139(12)
C43 0.0789(17) 0.0873(19) 0.0340(11) -0.0248(13) -0.0066(11) 0.0245(15)
C44 0.0595(13) 0.0596(14) 0.0304(10) -0.0150(10) -0.0053(9) 0.0151(11)
C45 0.0339(9) 0.0292(9) 0.0222(8) -0.0013(7) -0.0011(7) -0.0023(7)
C46 0.0435(11) 0.0502(12) 0.0316(10) 0.0069(9) 0.0025(8) -0.0080(9)
C47 0.0726(15) 0.0488(13) 0.0327(10) 0.0142(10) 0.0043(10) -0.0074(11)
C48 0.0604(13) 0.0451(12) 0.0341(10) 0.0064(10) -0.0075(9) 0.0112(10)
C49 0.0396(11) 0.0516(12) 0.0417(11) 0.0044(10) -0.0085(9) 0.0066(9)
C50 0.0333(9) 0.0400(10) 0.0349(10) 0.0072(9) -0.0018(7) -0.0016(8)

loop_
_atom_type_symbol
_atom_type_description
_atom_type_scat_dispersion_real
_atom_type_scat_dispersion_imag
_atom_type_scat_source
C C 0.0033 0.0016 'International Tables Vol C Tables 4.2.6.8 and 6.1.1.4'
H H 0.0000 0.0000 'International Tables Vol C Tables 4.2.6.8 and 6.1.1.4'
N N 0.0061 0.0033 'International Tables Vol C Tables 4.2.6.8 and 6.1.1.4'
Si Si 0.0817 0.0704 'International Tables Vol C Tables 4.2.6.8 and 6.1.1.4'

loop_
_geom_angle_atom_site_label_1
_geom_angle_atom_site_label_2
_geom_angle_atom_site_label_3
_geom_angle
_geom_angle_site_symmetry_1
_geom_angle_site_symmetry_3
_geom_angle_publ_flag
N1 Si1 N2 93.43(6) . . ?
N1 Si1 C37 126.24(7) . . ?
N2 Si1 C37 130.85(7) . . ?
N1 Si1 C38 127.21(7) . . ?
N2 Si1 C38 132.58(7) . . ?
C37 Si1 C38 45.26(8) . . ?
C1 N1 C13 122.0(2) . . ?
C1 N1 C13' 117.9(6) . . ?
C1 N1 Si1 109.11(10) . . ?
C13 N1 Si1 125.93(19) . . ?
C13' N1 Si1 132.3(6) . . ?
C2 N2 C25 119.47(13) . . ?
C2 N2 Si1 108.57(10) . . ?
C25 N2 Si1 131.39(11) . . ?
C2 C1 N1 114.37(14) . . ?
C2 C1 C5 109.81(14) . . ?
N1 C1 C5 135.80(15) . . ?
C1 C2 N2 114.50(14) . . ?
C1 C2 C3 110.09(14) . . ?
N2 C2 C3 135.41(15) . . ?
C12 C3 C4 118.39(15) . . ?
C12 C3 C2 137.66(15) . . ?
C4 C3 C2 103.92(14) . . ?
C9 C4 C5 124.26(15) . . ?
C9 C4 C3 123.99(16) . . ?
C5 C4 C3 111.74(14) . . ?
C6 C5 C4 118.43(15) . . ?
C6 C5 C1 137.14(16) . . ?
C4 C5 C1 104.42(14) . . ?
C5 C6 C7 118.22(17) . . ?
C8 C7 C6 122.83(17) . . ?
C7 C8 C9 119.82(16) . . ?
C4 C9 C8 116.43(16) . . ?
C4 C9 C10 116.53(16) . . ?
C8 C9 C10 127.04(16) . . ?
C11 C10 C9 119.84(16) . . ?
C10 C11 C12 122.93(17) . . ?
C3 C12 C11 118.32(16) . . ?
C14 C13 C18 120.0 . . ?
C14 C13 N1 119.9(2) . . ?
C18 C13 N1 119.9(2) . . ?
C15 C14 C13 120.0 . . ?
C15 C14 C19 118.23(18) . . ?
C13 C14 C19 121.74(18) . . ?
C14 C15 C16 120.0 . . ?
C17 C16 C15 120.0 . . ?
C16 C17 C18 120.0 . . ?
C17 C18 C13 120.0 . . ?
C17 C18 C22 121.1(4) . . ?
C13 C18 C22 118.8(4) . . ?
C14 C19 C21 112.4(2) . . ?
C14 C19 C20 111.7(3) . . ?
C21 C19 C20 110.6(3) . . ?
C18 C22 C24 114.2(10) . . ?
C18 C22 C23 116.9(5) . . ?
C24 C22 C23 106.6(6) . . ?
C14' C13' C18' 120.0 . . ?
C14' C13' N1 121.0(8) . . ?
C18' C13' N1 118.9(8) . . ?
C13' C14' C15' 120.0 . . ?
C13' C14' C19' 119.7(8) . . ?
C15' C14' C19' 119.7(8) . . ?
C16' C15' C14' 120.0 . . ?
C17' C16' C15' 120.0 . . ?
C16' C17' C18' 120.0 . . ?
C17' C18' C13' 120.0 . . ?
C17' C18' C22' 112.4(14) . . ?
C13' C18' C22' 127.6(14) . . ?
C14' C19' C20' 114.4(10) . . ?
C14' C19' C21' 109.0(9) . . ?
C20' C19' C21' 110.6(11) . . ?
C18' C22' C24' 100(3) . . ?
C18' C22' C23' 94.3(15) . . ?
C24' C22' C23' 121(3) . . ?
C30 C25 C26 122.31(16) . . ?
C30 C25 N2 119.12(15) . . ?
C26 C25 N2 118.52(15) . . ?
C27 C26 C25 117.14(18) . . ?
C27 C26 C31 120.95(17) . . ?
C25 C26 C31 121.90(15) . . ?
C28 C27 C26 121.4(2) . . ?
C29 C28 C27 120.23(18) . . ?
C28 C29 C30 121.0(2) . . ?
C29 C30 C25 117.84(18) . . ?
C29 C30 C34 121.36(18) . . ?
C25 C30 C34 120.78(16) . . ?
C32 C31 C33 111.5(2) . . ?
C32 C31 C26 110.75(18) . . ?
C33 C31 C26 113.46(18) . . ?
C30 C34 C36 111.11(16) . . ?
C30 C34 C35 113.67(19) . . ?
C36 C34 C35 109.40(17) . . ?
C38 C37 C39 135.57(16) . . ?
C38 C37 Si1 67.72(10) . . ?
C39 C37 Si1 156.65(14) . . ?
C37 C38 C45 135.13(16) . . ?
C37 C38 Si1 67.02(10) . . ?
C45 C38 Si1 157.63(14) . . ?
C44 C39 C40 117.75(18) . . ?
C44 C39 C37 123.14(17) . . ?
C40 C39 C37 119.10(16) . . ?
C41 C40 C39 121.58(19) . . ?
C42 C41 C40 119.8(2) . . ?
C43 C42 C41 119.8(2) . . ?
C42 C43 C44 120.9(2) . . ?
C39 C44 C43 120.3(2) . . ?
C46 C45 C50 118.40(16) . . ?
C46 C45 C38 121.33(16) . . ?
C50 C45 C38 120.25(16) . . ?
C45 C46 C47 120.39(19) . . ?
C48 C47 C46 120.2(2) . . ?
C47 C48 C49 120.17(19) . . ?
C48 C49 C50 120.07(19) . . ?
C49 C50 C45 120.79(18) . . ?

loop_
_geom_bond_atom_site_label_1
_geom_bond_atom_site_label_2
_geom_bond_distance
_geom_bond_site_symmetry_2
_geom_bond_publ_flag
Si1 N1 1.7322(13) . ?
Si1 N2 1.7340(14) . ?
Si1 C37 1.7784(17) . ?
Si1 C38 1.7876(17) . ?
N1 C1 1.399(2) . ?
N1 C13 1.407(2) . ?
N1 C13' 1.472(6) . ?
N2 C2 1.4088(19) . ?
N2 C25 1.438(2) . ?
C1 C2 1.362(2) . ?
C1 C5 1.460(2) . ?
C2 C3 1.462(2) . ?
C3 C12 1.369(2) . ?
C3 C4 1.430(2) . ?
C4 C9 1.386(2) . ?
C4 C5 1.420(2) . ?
C5 C6 1.370(2) . ?
C6 C7 1.432(2) . ?
C7 C8 1.368(3) . ?
C8 C9 1.426(3) . ?
C9 C10 1.424(3) . ?
C10 C11 1.371(3) . ?
C11 C12 1.428(2) . ?
C13 C14 1.3900 . ?
C13 C18 1.3900 . ?
C14 C15 1.3900 . ?
C14 C19 1.541(3) . ?
C15 C16 1.3900 . ?
C16 C17 1.3900 . ?
C17 C18 1.3900 . ?
C18 C22 1.545(3) . ?
C19 C21 1.528(3) . ?
C19 C20 1.530(3) . ?
C22 C24 1.544(4) . ?
C22 C23 1.548(4) . ?
C13' C14' 1.3900 . ?
C13' C18' 1.3900 . ?
C14' C15' 1.3900 . ?
C14' C19' 1.530(7) . ?
C15' C16' 1.3900 . ?
C16' C17' 1.3900 . ?
C17' C18' 1.3900 . ?
C18' C22' 1.527(8) . ?
C19' C20' 1.540(6) . ?
C19' C21' 1.539(5) . ?
C22' C24' 1.541(6) . ?
C22' C23' 1.542(6) . ?
C25 C30 1.398(2) . ?
C25 C26 1.404(2) . ?
C26 C27 1.393(3) . ?
C26 C31 1.518(3) . ?
C27 C28 1.379(3) . ?
C28 C29 1.378(3) . ?
C29 C30 1.390(3) . ?
C30 C34 1.516(3) . ?
C31 C32 1.508(3) . ?
C31 C33 1.521(3) . ?
C34 C36 1.517(3) . ?
C34 C35 1.519(3) . ?
C37 C38 1.372(2) . ?
C37 C39 1.463(2) . ?
C38 C45 1.474(2) . ?
C39 C44 1.391(3) . ?
C39 C40 1.390(3) . ?
C40 C41 1.379(3) . ?
C41 C42 1.369(3) . ?
C42 C43 1.371(3) . ?
C43 C44 1.381(3) . ?
C45 C46 1.386(3) . ?
C45 C50 1.393(2) . ?
C46 C47 1.397(3) . ?
C47 C48 1.373(3) . ?
C48 C49 1.369(3) . ?
C49 C50 1.390(3) . ?
